data_7129395
loop_
_publ_author_name
'Brown, W. Kice'
'Klausmeyer, Kevin'
'Lindley, Brian M.'

_publ_section_title
;
 Unlocking Metal Coordination of Diborylamides through Ring Constraints
;
_journal_name_full 'Chemical Communications'
_journal_paper_doi 10.1039/D1CC06458D
_journal_year 2022
_chemical_formula_sum 'C24 H27 B2 N'
_chemical_formula_weight 351.08
_chemical_properties_physical Moisture-sensitive
_space_group_crystal_system monoclinic
_space_group_IT_number 14
_space_group_name_Hall '-P 2yn'
_space_group_name_H-M_alt 'P 1 21/n 1'
_atom_sites_solution_hydrogens mixed
_atom_sites_solution_primary direct
_audit_creation_method SHELXL-2013
_audit_update_record
;
2021-11-16 deposited with the CCDC.	2021-12-15 downloaded from the CCDC.
;
_cell_angle_alpha 90
_cell_angle_beta 95.448(2)
_cell_angle_gamma 90
_cell_formula_units_Z 4
_cell_length_a 10.5782(6)
_cell_length_b 15.6055(10)
_cell_length_c 12.3273(7)
_cell_measurement_reflns_used 9963
_cell_measurement_temperature 150(2)
_cell_measurement_theta_max 25.70
_cell_measurement_theta_min 2.33
_cell_volume 2025.8(2)
_computing_cell_refinement 'Bruker SAINT'
_computing_data_collection 'Bruker APEX3'
_computing_data_reduction 'Bruker SAINT'
_computing_molecular_graphics 'Bruker SHELXTL'
_computing_publication_material 'Bruker SHELXTL'
_computing_structure_refinement 'SHELXL-2013 (Sheldrick, 2013)'
_computing_structure_solution 'SHELXS-97 (Sheldrick 2008)'
_diffrn_ambient_temperature 150(2)
_diffrn_measured_fraction_theta_full 0.995
_diffrn_measured_fraction_theta_max 0.995
_diffrn_measurement_device_type 'Bruker APEX-II CCD'
_diffrn_measurement_method '\f and \w scans'
_diffrn_radiation_type MoK\a
_diffrn_radiation_wavelength 0.71073
_diffrn_reflns_av_R_equivalents 0.0387
_diffrn_reflns_av_unetI/netI 0.0199
_diffrn_reflns_Laue_measured_fraction_full 0.995
_diffrn_reflns_Laue_measured_fraction_max 0.995
_diffrn_reflns_limit_h_max 12
_diffrn_reflns_limit_h_min -12
_diffrn_reflns_limit_k_max 18
_diffrn_reflns_limit_k_min -19
_diffrn_reflns_limit_l_max 15
_diffrn_reflns_limit_l_min -15
_diffrn_reflns_number 29191
_diffrn_reflns_point_group_measured_fraction_full 0.995
_diffrn_reflns_point_group_measured_fraction_max 0.995
_diffrn_reflns_theta_full 25.242
_diffrn_reflns_theta_max 25.696
_diffrn_reflns_theta_min 2.610
_exptl_absorpt_coefficient_mu 0.064
_exptl_absorpt_correction_T_max 0.957
_exptl_absorpt_correction_T_min 0.949
_exptl_absorpt_correction_type multi-scan
_exptl_absorpt_process_details SADABS
_exptl_crystal_colour colourless
_exptl_crystal_density_diffrn 1.151
_exptl_crystal_description block
_exptl_crystal_F_000 752
_exptl_crystal_size_max 0.222
_exptl_crystal_size_mid 0.184
_exptl_crystal_size_min 0.092
_refine_diff_density_max 0.279
_refine_diff_density_min -0.275
_refine_diff_density_rms 0.075
_refine_ls_extinction_method none
_refine_ls_goodness_of_fit_ref 1.151
_refine_ls_hydrogen_treatment mixed
_refine_ls_matrix_type full
_refine_ls_number_parameters 254
_refine_ls_number_reflns 3821
_refine_ls_number_restraints 0
_refine_ls_restrained_S_all 1.151
_refine_ls_R_factor_all 0.0536
_refine_ls_R_factor_gt 0.0461
_refine_ls_shift/su_max 0.000
_refine_ls_shift/su_mean 0.000
_refine_ls_structure_factor_coef Fsqd
_refine_ls_weighting_details 'w=1/[\s^2^(Fo^2^)+(0.0761P)^2^+0.7582P] where P=(Fo^2^+2Fc^2^)/3'
_refine_ls_weighting_scheme calc
_refine_ls_wR_factor_gt 0.1348
_refine_ls_wR_factor_ref 0.1449
_reflns_Friedel_coverage 0.000
_reflns_number_gt 3380
_reflns_number_total 3821
_reflns_threshold_expression 'I > 2\s(I)'
_cod_data_source_file d1cc06458d2.cif
_cod_data_source_block BML006
_cod_original_sg_symbol_H-M 'P 21/n'
_cod_database_code 7129395
_shelx_space_group_comment
; 
The symmetry employed for this shelxl refinement is uniquely defined 
by the following loop, which should always be used as a source of 
symmetry information in preference to the above space-group names. 
They are only intended as comments. 
;
_shelx_estimated_absorpt_t_min 0.986
_shelx_estimated_absorpt_t_max 0.994
_shelxl_version_number 2013-4

loop_
_space_group_symop_operation_xyz
'x, y, z'
'-x+1/2, y+1/2, -z+1/2'
'-x, -y, -z'
'x-1/2, -y-1/2, z-1/2'

loop_
_atom_site_label
_atom_site_type_symbol
_atom_site_fract_x
_atom_site_fract_y
_atom_site_fract_z
_atom_site_U_iso_or_equiv
_atom_site_adp_type
_atom_site_occupancy
_atom_site_site_symmetry_order
_atom_site_calc_flag
_atom_site_refinement_flags_posn
_atom_site_refinement_flags_adp
_atom_site_refinement_flags_occupancy
_atom_site_disorder_assembly
_atom_site_disorder_group
N1 N 0.05642(13) 0.03783(9) 0.18379(11) 0.0253(3) Uani 1 1 d . . . . .
H1 H -0.022(3) 0.0352(15) 0.149(2) 0.053(7) Uiso 1 1 d . . . . .
B1 B 0.16635(16) -0.00093(11) 0.14622(14) 0.0228(4) Uani 1 1 d . . . . .
B2 B 0.08392(16) 0.08085(11) 0.28638(14) 0.0220(4) Uani 1 1 d . . . . .
C1 C 0.28103(15) 0.02270(10) 0.23265(12) 0.0231(3) Uani 1 1 d . . . . .
C2 C 0.40884(15) 0.00028(11) 0.24193(14) 0.0285(4) Uani 1 1 d . . . . .
H2 H 0.4413 -0.0352 0.1884 0.034 Uiso 1 1 calc R U . . .
C3 C 0.48905(16) 0.03008(12) 0.32993(15) 0.0319(4) Uani 1 1 d . . . . .
H3 H 0.5764 0.0149 0.3361 0.038 Uiso 1 1 calc R U . . .
C4 C 0.44242(16) 0.08167(11) 0.40852(14) 0.0301(4) Uani 1 1 d . . . . .
H4 H 0.4983 0.1026 0.4675 0.036 Uiso 1 1 calc R U . . .
C5 C 0.31391(15) 0.10297(10) 0.40151(13) 0.0259(4) Uani 1 1 d . . . . .
H5 H 0.2818 0.1373 0.4563 0.031 Uiso 1 1 calc R U . . .
C6 C 0.23313(15) 0.07380(10) 0.31404(12) 0.0226(3) Uani 1 1 d . . . . .
C7 C 0.17515(14) -0.05998(10) 0.04375(12) 0.0232(3) Uani 1 1 d . . . . .
C8 C 0.25904(15) -0.03878(10) -0.03442(13) 0.0252(4) Uani 1 1 d . . . . .
C9 C 0.28209(16) -0.09715(11) -0.11551(13) 0.0291(4) Uani 1 1 d . . . . .
H9 H 0.3395 -0.0821 -0.1671 0.035 Uiso 1 1 calc R U . . .
C10 C 0.22341(16) -0.17698(11) -0.12310(13) 0.0292(4) Uani 1 1 d . . . . .
C11 C 0.13545(16) -0.19550(10) -0.05001(13) 0.0277(4) Uani 1 1 d . . . . .
H11 H 0.0906 -0.2483 -0.0568 0.033 Uiso 1 1 calc R U . . .
C12 C 0.11052(15) -0.13914(10) 0.03332(13) 0.0254(4) Uani 1 1 d . . . . .
C13 C 0.32271(17) 0.04801(11) -0.03327(15) 0.0319(4) Uani 1 1 d . . . . .
H13A H 0.4117 0.0423 -0.0039 0.048 Uiso 1 1 calc R U . . .
H13B H 0.2790 0.0874 0.0125 0.048 Uiso 1 1 calc R U . . .
H13C H 0.3187 0.0706 -0.1077 0.048 Uiso 1 1 calc R U . . .
C14 C 0.2573(2) -0.24136(13) -0.20701(15) 0.0401(5) Uani 1 1 d . . . . .
H14A H 0.2604 -0.2127 -0.2774 0.060 Uiso 1 1 calc R U . . .
H14B H 0.1931 -0.2868 -0.2140 0.060 Uiso 1 1 calc R U . . .
H14C H 0.3405 -0.2664 -0.1841 0.060 Uiso 1 1 calc R U . . .
C15 C 0.01657(18) -0.16559(12) 0.11200(16) 0.0353(4) Uani 1 1 d . . . . .
H15A H 0.0490 -0.1490 0.1861 0.053 Uiso 1 1 calc R U . . .
H15B H 0.0047 -0.2278 0.1087 0.053 Uiso 1 1 calc R U . . .
H15C H -0.0649 -0.1371 0.0922 0.053 Uiso 1 1 calc R U . . .
C16 C -0.01266(14) 0.11776(10) 0.36283(12) 0.0216(3) Uani 1 1 d . . . . .
C17 C -0.10701(14) 0.06490(10) 0.40167(12) 0.0231(3) Uani 1 1 d . . . . .
C18 C -0.18125(15) 0.09577(11) 0.48071(13) 0.0262(4) Uani 1 1 d . . . . .
H18 H -0.2448 0.0598 0.5057 0.031 Uiso 1 1 calc R U . . .
C19 C -0.16485(16) 0.17774(11) 0.52395(13) 0.0281(4) Uani 1 1 d . . . . .
C20 C -0.07352(16) 0.23000(10) 0.48398(13) 0.0270(4) Uani 1 1 d . . . . .
H20 H -0.0612 0.2863 0.5125 0.032 Uiso 1 1 calc R U . . .
C21 C 0.00033(15) 0.20210(10) 0.40340(13) 0.0239(3) Uani 1 1 d . . . . .
C22 C -0.12739(16) -0.02619(10) 0.36163(14) 0.0281(4) Uani 1 1 d . . . . .
H22A H -0.1891 -0.0546 0.4040 0.042 Uiso 1 1 calc R U . . .
H22B H -0.0466 -0.0573 0.3705 0.042 Uiso 1 1 calc R U . . .
H22C H -0.1597 -0.0256 0.2844 0.042 Uiso 1 1 calc R U . . .
C23 C -0.24510(19) 0.20914(13) 0.61088(16) 0.0398(5) Uani 1 1 d . . . . .
H23A H -0.3223 0.2362 0.5764 0.060 Uiso 1 1 calc R U . . .
H23B H -0.1968 0.2510 0.6573 0.060 Uiso 1 1 calc R U . . .
H23C H -0.2682 0.1606 0.6554 0.060 Uiso 1 1 calc R U . . .
C24 C 0.08728(16) 0.26529(10) 0.35537(14) 0.0294(4) Uani 1 1 d . . . . .
H24A H 0.0419 0.2932 0.2919 0.044 Uiso 1 1 calc R U . . .
H24B H 0.1617 0.2351 0.3329 0.044 Uiso 1 1 calc R U . . .
H24C H 0.1147 0.3087 0.4101 0.044 Uiso 1 1 calc R U . . .

loop_
_atom_site_aniso_label
_atom_site_aniso_U_11
_atom_site_aniso_U_22
_atom_site_aniso_U_33
_atom_site_aniso_U_23
_atom_site_aniso_U_13
_atom_site_aniso_U_12
N1 0.0221(7) 0.0300(7) 0.0237(7) -0.0042(5) 0.0021(5) 0.0024(5)
B1 0.0234(9) 0.0222(8) 0.0230(8) 0.0023(7) 0.0037(7) 0.0005(7)
B2 0.0234(9) 0.0188(8) 0.0238(9) 0.0023(6) 0.0033(7) 0.0001(6)
C1 0.0233(8) 0.0225(7) 0.0239(8) 0.0009(6) 0.0042(6) 0.0000(6)
C2 0.0244(8) 0.0310(9) 0.0305(9) -0.0016(7) 0.0053(6) 0.0042(7)
C3 0.0205(8) 0.0386(10) 0.0364(9) 0.0037(7) 0.0015(7) 0.0021(7)
C4 0.0265(8) 0.0343(9) 0.0286(8) 0.0011(7) -0.0025(7) -0.0048(7)
C5 0.0274(8) 0.0262(8) 0.0244(8) -0.0007(6) 0.0039(6) -0.0024(6)
C6 0.0236(8) 0.0218(7) 0.0229(8) 0.0016(6) 0.0055(6) -0.0009(6)
C7 0.0218(7) 0.0244(8) 0.0230(8) -0.0007(6) 0.0008(6) 0.0044(6)
C8 0.0242(8) 0.0268(8) 0.0247(8) 0.0008(6) 0.0023(6) 0.0042(6)
C9 0.0316(9) 0.0334(9) 0.0230(8) 0.0014(7) 0.0060(7) 0.0080(7)
C10 0.0342(9) 0.0287(8) 0.0234(8) -0.0019(7) -0.0032(7) 0.0116(7)
C11 0.0313(9) 0.0217(8) 0.0288(8) -0.0015(6) -0.0036(7) 0.0043(6)
C12 0.0247(8) 0.0258(8) 0.0250(8) 0.0007(6) -0.0006(6) 0.0034(6)
C13 0.0328(9) 0.0313(9) 0.0330(9) 0.0012(7) 0.0098(7) -0.0013(7)
C14 0.0499(11) 0.0383(10) 0.0314(9) -0.0083(8) 0.0002(8) 0.0162(9)
C15 0.0347(9) 0.0327(9) 0.0394(10) -0.0008(8) 0.0086(8) -0.0051(7)
C16 0.0206(7) 0.0236(8) 0.0206(7) 0.0004(6) 0.0017(6) 0.0023(6)
C17 0.0200(7) 0.0252(8) 0.0237(8) 0.0016(6) 0.0010(6) 0.0021(6)
C18 0.0221(8) 0.0301(8) 0.0271(8) 0.0052(6) 0.0053(6) 0.0010(6)
C19 0.0270(8) 0.0343(9) 0.0238(8) 0.0014(7) 0.0063(6) 0.0088(7)
C20 0.0314(9) 0.0236(8) 0.0262(8) -0.0024(6) 0.0035(7) 0.0052(6)
C21 0.0233(8) 0.0242(8) 0.0240(8) 0.0000(6) 0.0015(6) 0.0026(6)
C22 0.0261(8) 0.0271(8) 0.0315(9) -0.0003(7) 0.0051(7) -0.0031(6)
C23 0.0415(10) 0.0460(11) 0.0343(10) -0.0009(8) 0.0163(8) 0.0099(9)
C24 0.0311(9) 0.0242(8) 0.0335(9) 0.0001(7) 0.0064(7) -0.0014(7)

loop_
_atom_type_symbol
_atom_type_description
_atom_type_scat_dispersion_real
_atom_type_scat_dispersion_imag
_atom_type_scat_source
C C 0.0033 0.0016 'International Tables Vol C Tables 4.2.6.8 and 6.1.1.4'
H H 0.0000 0.0000 'International Tables Vol C Tables 4.2.6.8 and 6.1.1.4'
B B 0.0013 0.0007 'International Tables Vol C Tables 4.2.6.8 and 6.1.1.4'
N N 0.0061 0.0033 'International Tables Vol C Tables 4.2.6.8 and 6.1.1.4'

loop_
_geom_angle_atom_site_label_1
_geom_angle_atom_site_label_2
_geom_angle_atom_site_label_3
_geom_angle
_geom_angle_site_symmetry_1
_geom_angle_site_symmetry_3
_geom_angle_publ_flag
B1 N1 B2 112.38(13) . . ?
N1 B1 C7 128.40(14) . . ?
N1 B1 C1 106.23(13) . . ?
C7 B1 C1 125.29(14) . . ?
N1 B2 C16 127.82(14) . . ?
N1 B2 C6 105.72(13) . . ?
C16 B2 C6 126.11(14) . . ?
C2 C1 C6 119.66(15) . . ?
C2 C1 B1 132.45(15) . . ?
C6 C1 B1 107.84(13) . . ?
C1 C2 C3 119.73(15) . . ?
C4 C3 C2 120.51(15) . . ?
C3 C4 C5 120.32(15) . . ?
C6 C5 C4 119.66(15) . . ?
C5 C6 C1 120.08(14) . . ?
C5 C6 B2 132.14(14) . . ?
C1 C6 B2 107.64(13) . . ?
C8 C7 C12 118.29(14) . . ?
C8 C7 B1 120.02(14) . . ?
C12 C7 B1 121.37(14) . . ?
C9 C8 C7 120.15(15) . . ?
C9 C8 C13 119.01(15) . . ?
C7 C8 C13 120.83(14) . . ?
C8 C9 C10 121.82(16) . . ?
C11 C10 C9 117.77(15) . . ?
C11 C10 C14 121.65(17) . . ?
C9 C10 C14 120.57(17) . . ?
C10 C11 C12 122.16(16) . . ?
C11 C12 C7 119.64(15) . . ?
C11 C12 C15 118.81(15) . . ?
C7 C12 C15 121.54(15) . . ?
C21 C16 C17 118.23(14) . . ?
C21 C16 B2 120.68(14) . . ?
C17 C16 B2 120.79(14) . . ?
C18 C17 C16 119.87(14) . . ?
C18 C17 C22 118.70(14) . . ?
C16 C17 C22 121.41(14) . . ?
C19 C18 C17 121.86(15) . . ?
C20 C19 C18 118.01(15) . . ?
C20 C19 C23 121.16(16) . . ?
C18 C19 C23 120.82(16) . . ?
C19 C20 C21 121.74(15) . . ?
C20 C21 C16 120.21(15) . . ?
C20 C21 C24 118.74(14) . . ?
C16 C21 C24 120.92(14) . . ?

loop_
_geom_bond_atom_site_label_1
_geom_bond_atom_site_label_2
_geom_bond_distance
_geom_bond_site_symmetry_2
_geom_bond_publ_flag
N1 B1 1.426(2) . ?
N1 B2 1.437(2) . ?
B1 C7 1.573(2) . ?
B1 C1 1.580(2) . ?
B2 C16 1.564(2) . ?
B2 C6 1.587(2) . ?
C1 C2 1.391(2) . ?
C1 C6 1.413(2) . ?
C2 C3 1.392(2) . ?
C3 C4 1.386(3) . ?
C4 C5 1.394(2) . ?
C5 C6 1.387(2) . ?
C7 C8 1.410(2) . ?
C7 C12 1.412(2) . ?
C8 C9 1.391(2) . ?
C8 C13 1.512(2) . ?
C9 C10 1.391(3) . ?
C10 C11 1.386(3) . ?
C10 C14 1.509(2) . ?
C11 C12 1.396(2) . ?
C12 C15 1.511(2) . ?
C16 C21 1.410(2) . ?
C16 C17 1.413(2) . ?
C17 C18 1.394(2) . ?
C17 C22 1.513(2) . ?
C18 C19 1.390(2) . ?
C19 C20 1.390(2) . ?
C19 C23 1.511(2) . ?
C20 C21 1.391(2) . ?
C21 C24 1.507(2) . ?
